data_7240410
loop_
_publ_author_name
'Kusakawa, Takumi'
'Goto, Takayuki'
'Hori, Akiko'

_publ_section_title
;
 Supramolecular association of M2+&#x22EF;\p induced by different
 electrostatic properties using naphthyl substituted \b-diketonate
 complexes (metal = Cu, Pd, Pt)
;
_journal_name_full CrystEngComm
_journal_paper_doi 10.1039/D0CE00416B
_journal_year 2020
_chemical_formula_moiety 'C46 H30 O4 Pd'
_chemical_formula_sum 'C46 H30 O4 Pd'
_chemical_formula_weight 753.10
_space_group_crystal_system monoclinic
_space_group_IT_number 15
_space_group_name_Hall '-C 2yc'
_space_group_name_H-M_alt 'C 1 2/c 1'
_atom_sites_solution_hydrogens geom
_audit_creation_method 'APEX3 v2018.7-2'
_audit_update_record
;
2020-02-18 deposited with the CCDC.	2020-04-14 downloaded from the CCDC.
;
_cell_angle_alpha 90
_cell_angle_beta 109.919(5)
_cell_angle_gamma 90
_cell_formula_units_Z 4
_cell_length_a 35.924(6)
_cell_length_b 6.0389(11)
_cell_length_c 16.287(3)
_cell_measurement_reflns_used 102
_cell_measurement_temperature 100
_cell_measurement_theta_max 27.7022
_cell_measurement_theta_min 3.4906
_cell_volume 3321.9(10)
_computing_cell_refinement 'APEX3 v2018.7-2 (Bruker AXS)'
_computing_data_collection 'Bruker Instrument Service vV6.2.6'
_computing_data_reduction 'SAINT V8.38A (Bruker AXS Inc., 2017)'
_computing_molecular_graphics 'shelXle (C.B. Huebschle, rev 924)'
_computing_structure_refinement 'SHELXL-2018/3 (Sheldrick, 2018)'
_computing_structure_solution 'SHELXT 2014/5 (Sheldrick, 2014)'
_diffrn_ambient_temperature 100
_diffrn_detector_area_resol_mean 7.3910
_diffrn_measured_fraction_theta_full 0.999
_diffrn_measured_fraction_theta_max 0.999
_diffrn_measurement_device_type 'Bruker D8 Goniometer'
_diffrn_measurement_method '\f and \w scans'
_diffrn_radiation_type MoK\a
_diffrn_radiation_wavelength 0.71073
_diffrn_reflns_av_R_equivalents 0.1259
_diffrn_reflns_av_unetI/netI 0.0812
_diffrn_reflns_limit_h_max 42
_diffrn_reflns_limit_h_min -42
_diffrn_reflns_limit_k_max 7
_diffrn_reflns_limit_k_min -7
_diffrn_reflns_limit_l_max 19
_diffrn_reflns_limit_l_min -19
_diffrn_reflns_number 17498
_diffrn_reflns_theta_full 25.03
_diffrn_reflns_theta_max 25.03
_diffrn_reflns_theta_min 2.52
_exptl_absorpt_coefficient_mu 0.607
_exptl_absorpt_correction_T_max 0.97
_exptl_absorpt_correction_T_min 0.93
_exptl_absorpt_correction_type multi-scan
_exptl_absorpt_process_details
;
SADABS-2016/2 - Bruker AXS area detector scaling and absorption correction
;
_exptl_crystal_colour yellow
_exptl_crystal_density_diffrn 1.506
_exptl_crystal_density_meas ?
_exptl_crystal_density_method 'not measured'
_exptl_crystal_description prismatic
_exptl_crystal_F_000 1536
_exptl_crystal_size_max 0.128
_exptl_crystal_size_mid 0.124
_exptl_crystal_size_min 0.045
_refine_diff_density_max 0.445
_refine_diff_density_min -0.869
_refine_ls_extinction_method none
_refine_ls_goodness_of_fit_ref 1.046
_refine_ls_hydrogen_treatment constr
_refine_ls_matrix_type full
_refine_ls_number_parameters 232
_refine_ls_number_reflns 2927
_refine_ls_number_restraints 0
_refine_ls_restrained_S_all 1.046
_refine_ls_R_factor_all 0.0816
_refine_ls_R_factor_gt 0.0453
_refine_ls_shift/su_max 0.000
_refine_ls_shift/su_mean 0.000
_refine_ls_structure_factor_coef Fsqd
_refine_ls_weighting_details 'w=1/[\s^2^(Fo^2^)+(0.0336P)^2^+6.4144P] where P=(Fo^2^+2Fc^2^)/3'
_refine_ls_weighting_scheme calc
_refine_ls_wR_factor_gt 0.0910
_refine_ls_wR_factor_ref 0.1095
_reflns_number_gt 2046
_reflns_number_total 2927
_reflns_threshold_expression 'I > 2\s(I)'
_cod_data_source_file d0ce00416b2.cif
_cod_data_source_block 'global_CCDC3'
_cod_depositor_comments
;
The following automatic conversions were performed:

data item '_exptl_absorpt_correction_type' value 'Multi-Scan' was
changed to 'multi-scan' in accordance with the
/home/data/users/saulius/crontab/automatic-downloads/rss-feeds/RSC/lib/dictionaries/cif_core.dic
dictionary named 'cif_core.dic' version 2.4.2 last updated on
2011-04-26.

data item '_exptl_crystal_density_meas' value 'not measured' was
changed to '?' -- the value is perceived as not measured.

Automatic conversion script
Id: cif_fix_values 7556 2019-12-06 15:28:31Z antanas 
;
_cod_database_code 7240410
_shelx_shelxl_version_number 2016/6

loop_
_space_group_symop_operation_xyz
'x, y, z'
'-x, y, -z+1/2'
'x+1/2, y+1/2, z'
'-x+1/2, y+1/2, -z+1/2'
'-x, -y, -z'
'x, -y, z-1/2'
'-x+1/2, -y+1/2, -z'
'x+1/2, -y+1/2, z-1/2'

loop_
_atom_site_type_symbol
_atom_site_label
_atom_site_fract_x
_atom_site_fract_y
_atom_site_fract_z
_atom_site_U_iso_or_equiv
_atom_site_adp_type
_atom_site_calc_flag
_atom_site_refinement_flags_adp
_atom_site_refinement_flags_occupancy
_atom_site_refinement_flags_posn
_atom_site_occupancy
_atom_site_disorder_assembly
_atom_site_disorder_group
C C1 0.37417(13) 0.1567(8) 0.3066(3) 0.0209(11) Uani d . . . 1 . .
H H1 0.381601 0.026504 0.341036 0.025 Uiso calc U . R 1 . .
C C2 0.33403(13) 0.1859(8) 0.2539(3) 0.0202(11) Uani d . . . 1 . .
C C3 0.30447(13) 0.0248(9) 0.2493(3) 0.0232(11) Uani d . . . 1 . .
H H3 0.311436 -0.104222 0.284636 0.028 Uiso calc U . R 1 . .
C C4 0.26625(14) 0.0523(8) 0.1951(3) 0.0272(13) Uani d . . . 1 . .
H H4 0.24688 -0.057095 0.192464 0.033 Uiso calc U . R 1 . .
C C5 0.25569(14) 0.2455(9) 0.1426(3) 0.0280(12) Uani d . . . 1 . .
H H5 0.229246 0.26356 0.103958 0.034 Uiso calc U . R 1 . .
C C6 0.28307(14) 0.4051(9) 0.1470(3) 0.0272(12) Uani d . . . 1 . .
H H6 0.275288 0.5343 0.11203 0.033 Uiso calc U . R 1 . .
C C7 0.32289(13) 0.3824(8) 0.2026(3) 0.0205(11) Uani d . . . 1 . .
C C8 0.35265(13) 0.5399(8) 0.2076(3) 0.0254(12) Uani d . . . 1 . .
H H8 0.345702 0.672168 0.174301 0.03 Uiso calc U . R 1 . .
C C9 0.39107(13) 0.5073(9) 0.2590(3) 0.0226(10) Uani d . . . 1 . .
H H9 0.410274 0.617378 0.26123 0.027 Uiso calc U . R 1 . .
C C10 0.40283(13) 0.3113(8) 0.3094(3) 0.0197(11) Uani d . . . 1 . .
C C11 0.44483(13) 0.2682(8) 0.3650(3) 0.0206(11) Uani d . . . 1 . .
C C12 0.47565(13) 0.4067(8) 0.3631(3) 0.0219(11) Uani d . . . 1 . .
H H12 0.468989 0.518773 0.319536 0.026 Uiso calc U . R 1 . .
C C13 0.51503(14) 0.3992(8) 0.4178(3) 0.0196(10) Uani d . . . 1 . .
C C14 0.54489(13) 0.5668(8) 0.4131(3) 0.0205(11) Uani d . . . 1 . .
C C15 0.53425(14) 0.7642(8) 0.3617(3) 0.0194(10) Uani d . . . 1 . .
H H15 0.507384 0.78983 0.327046 0.023 Uiso calc U . R 1 . .
C C16 0.56243(14) 0.9154(8) 0.3623(3) 0.0236(11) Uani d . . . 1 . .
H H16 0.554798 1.04509 0.327598 0.028 Uiso calc U . R 1 . .
C C17 0.60256(14) 0.8850(8) 0.4128(3) 0.0215(11) Uani d . . . 1 . .
C C18 0.63293(14) 1.0377(8) 0.4148(3) 0.0265(13) Uani d . . . 1 . .
H H18 0.626118 1.169207 0.380914 0.032 Uiso calc U . R 1 . .
C C19 0.67148(14) 1.0010(10) 0.4637(3) 0.0282(11) Uani d . . . 1 . .
H H19 0.691138 1.106201 0.463718 0.034 Uiso calc U . R 1 . .
C C20 0.68234(15) 0.8061(9) 0.5146(3) 0.0315(13) Uani d . . . 1 . .
H H20 0.709302 0.779829 0.548384 0.038 Uiso calc U . R 1 . .
C C21 0.65399(14) 0.6559(9) 0.5151(3) 0.0257(12) Uani d . . . 1 . .
H H21 0.661553 0.527022 0.550315 0.031 Uiso calc U . R 1 . .
C C22 0.61391(14) 0.6871(8) 0.4648(3) 0.0209(11) Uani d . . . 1 . .
C C23 0.58390(13) 0.5327(8) 0.4626(3) 0.0212(11) Uani d . . . 1 . .
H H23 0.590986 0.40123 0.496365 0.025 Uiso calc U . R 1 . .
O O1 0.44901(9) 0.0940(5) 0.4128(2) 0.0226(8) Uani d . . . 1 . .
O O2 0.52989(9) 0.2521(5) 0.47696(19) 0.0220(7) Uani d . . . 1 . .
Pd Pd1 0.5 0 0.5 0.01978(16) Uani d . P S 1 . .

loop_
_atom_site_aniso_label
_atom_site_aniso_U_11
_atom_site_aniso_U_22
_atom_site_aniso_U_33
_atom_site_aniso_U_12
_atom_site_aniso_U_13
_atom_site_aniso_U_23
C1 0.027(3) 0.020(3) 0.016(2) 0.000(2) 0.006(2) 0.000(2)
C2 0.018(2) 0.023(3) 0.019(2) -0.001(2) 0.005(2) -0.003(2)
C3 0.024(2) 0.023(3) 0.020(2) 0.001(2) 0.005(2) 0.001(2)
C4 0.025(3) 0.031(4) 0.024(3) -0.001(2) 0.008(2) -0.001(2)
C5 0.023(3) 0.040(3) 0.019(2) 0.003(3) 0.004(2) 0.001(2)
C6 0.027(3) 0.032(3) 0.022(3) 0.009(2) 0.007(2) 0.002(2)
C7 0.019(3) 0.025(3) 0.021(2) 0.002(2) 0.012(2) 0.001(2)
C8 0.025(3) 0.027(3) 0.026(3) 0.008(2) 0.010(2) 0.010(2)
C9 0.021(2) 0.021(2) 0.025(2) -0.001(3) 0.007(2) 0.000(3)
C10 0.023(3) 0.022(3) 0.015(2) 0.001(2) 0.008(2) 0.000(2)
C11 0.022(3) 0.023(3) 0.016(2) 0.001(2) 0.006(2) -0.002(2)
C12 0.023(3) 0.023(3) 0.019(2) 0.002(2) 0.006(2) 0.006(2)
C13 0.031(3) 0.014(2) 0.016(2) 0.005(2) 0.012(2) -0.001(2)
C14 0.021(3) 0.024(3) 0.017(2) -0.003(2) 0.007(2) 0.0000(19)
C15 0.022(3) 0.018(3) 0.018(2) 0.001(2) 0.007(2) -0.002(2)
C16 0.033(3) 0.020(3) 0.018(2) 0.003(2) 0.009(2) 0.001(2)
C17 0.030(3) 0.020(3) 0.018(2) -0.003(2) 0.013(2) -0.004(2)
C18 0.036(3) 0.025(3) 0.022(2) -0.006(2) 0.015(2) -0.001(2)
C19 0.031(3) 0.029(3) 0.022(2) -0.015(3) 0.007(2) -0.008(3)
C20 0.026(3) 0.044(4) 0.022(3) -0.010(3) 0.004(2) 0.001(2)
C21 0.028(3) 0.028(3) 0.017(2) -0.002(2) 0.002(2) 0.002(2)
C22 0.029(3) 0.020(3) 0.014(2) -0.005(2) 0.009(2) -0.005(2)
C23 0.028(3) 0.020(3) 0.017(2) 0.002(2) 0.010(2) 0.004(2)
O1 0.0165(17) 0.0236(19) 0.0244(17) -0.0002(14) 0.0027(15) 0.0059(15)
O2 0.0210(17) 0.0221(19) 0.0218(17) -0.0060(15) 0.0058(15) 0.0029(15)
Pd1 0.0185(3) 0.0211(3) 0.0181(3) -0.0005(3) 0.0042(2) 0.0033(3)

loop_
_atom_type_symbol
_atom_type_description
_atom_type_scat_dispersion_real
_atom_type_scat_dispersion_imag
_atom_type_scat_source
C C 0.0033 0.0016 'International Tables Vol C Tables 4.2.6.8 and 6.1.1.4'
H H 0.0000 0.0000 'International Tables Vol C Tables 4.2.6.8 and 6.1.1.4'
O O 0.0106 0.0060 'International Tables Vol C Tables 4.2.6.8 and 6.1.1.4'
Pd Pd -0.9988 1.0072 'International Tables Vol C Tables 4.2.6.8 and 6.1.1.4'

loop_
_geom_angle_atom_site_label_1
_geom_angle_atom_site_label_2
_geom_angle_atom_site_label_3
_geom_angle_site_symmetry_1
_geom_angle_site_symmetry_3
_geom_angle
_geom_angle_publ_flag
C10 C1 C2 . . 122.1(4) ?
C10 C1 H1 . . 119.0 ?
C2 C1 H1 . . 119.0 ?
C1 C2 C3 . . 122.3(4) ?
C1 C2 C7 . . 118.9(4) ?
C3 C2 C7 . . 118.8(4) ?
C4 C3 C2 . . 121.2(5) ?
C4 C3 H3 . . 119.4 ?
C2 C3 H3 . . 119.4 ?
C3 C4 C5 . . 119.5(5) ?
C3 C4 H4 . . 120.2 ?
C5 C4 H4 . . 120.2 ?
C6 C5 C4 . . 120.7(5) ?
C6 C5 H5 . . 119.7 ?
C4 C5 H5 . . 119.7 ?
C5 C6 C7 . . 121.3(5) ?
C5 C6 H6 . . 119.3 ?
C7 C6 H6 . . 119.3 ?
C8 C7 C6 . . 123.5(4) ?
C8 C7 C2 . . 118.1(4) ?
C6 C7 C2 . . 118.4(4) ?
C9 C8 C7 . . 121.7(5) ?
C9 C8 H8 . . 119.1 ?
C7 C8 H8 . . 119.1 ?
C8 C9 C10 . . 121.0(5) ?
C8 C9 H9 . . 119.5 ?
C10 C9 H9 . . 119.5 ?
C1 C10 C9 . . 118.2(4) ?
C1 C10 C11 . . 119.4(4) ?
C9 C10 C11 . . 122.4(4) ?
O1 C11 C12 . . 125.0(4) ?
O1 C11 C10 . . 113.3(4) ?
C12 C11 C10 . . 121.8(4) ?
C13 C12 C11 . . 127.3(4) ?
C13 C12 H12 . . 116.3 ?
C11 C12 H12 . . 116.3 ?
O2 C13 C12 . . 125.1(4) ?
O2 C13 C14 . . 112.6(4) ?
C12 C13 C14 . . 122.4(4) ?
C23 C14 C15 . . 118.9(4) ?
C23 C14 C13 . . 118.3(4) ?
C15 C14 C13 . . 122.7(4) ?
C16 C15 C14 . . 120.3(4) ?
C16 C15 H15 . . 119.8 ?
C14 C15 H15 . . 119.8 ?
C15 C16 C17 . . 121.9(5) ?
C15 C16 H16 . . 119.1 ?
C17 C16 H16 . . 119.1 ?
C16 C17 C18 . . 123.7(5) ?
C16 C17 C22 . . 118.7(4) ?
C18 C17 C22 . . 117.6(4) ?
C19 C18 C17 . . 121.9(5) ?
C19 C18 H18 . . 119.1 ?
C17 C18 H18 . . 119.1 ?
C18 C19 C20 . . 120.1(5) ?
C18 C19 H19 . . 120.0 ?
C20 C19 H19 . . 120.0 ?
C21 C20 C19 . . 119.9(5) ?
C21 C20 H20 . . 120.1 ?
C19 C20 H20 . . 120.1 ?
C20 C21 C22 . . 121.7(5) ?
C20 C21 H21 . . 119.1 ?
C22 C21 H21 . . 119.1 ?
C21 C22 C23 . . 123.1(4) ?
C21 C22 C17 . . 118.8(4) ?
C23 C22 C17 . . 118.0(4) ?
C14 C23 C22 . . 122.1(4) ?
C14 C23 H23 . . 118.9 ?
C22 C23 H23 . . 118.9 ?
C11 O1 Pd1 . . 123.9(3) ?
C13 O2 Pd1 . . 124.2(3) ?
O2 Pd1 O2 5_656 . 180.00(18) ?
O2 Pd1 O1 5_656 . 85.83(13) ?
O2 Pd1 O1 . . 94.17(13) ?
O2 Pd1 O1 5_656 5_656 94.17(13) ?
O2 Pd1 O1 . 5_656 85.83(13) ?
O1 Pd1 O1 . 5_656 180.0 ?

loop_
_geom_bond_atom_site_label_1
_geom_bond_atom_site_label_2
_geom_bond_site_symmetry_2
_geom_bond_distance
_geom_bond_publ_flag
C1 C10 . 1.379(6) ?
C1 C2 . 1.415(6) ?
C1 H1 . 0.95 ?
C2 C3 . 1.423(6) ?
C2 C7 . 1.428(7) ?
C3 C4 . 1.366(6) ?
C3 H3 . 0.95 ?
C4 C5 . 1.419(7) ?
C4 H4 . 0.95 ?
C5 C6 . 1.362(7) ?
C5 H5 . 0.95 ?
C6 C7 . 1.415(6) ?
C6 H6 . 0.95 ?
C7 C8 . 1.413(6) ?
C8 C9 . 1.363(6) ?
C8 H8 . 0.95 ?
C9 C10 . 1.420(7) ?
C9 H9 . 0.95 ?
C10 C11 . 1.494(6) ?
C11 O1 . 1.286(5) ?
C11 C12 . 1.396(6) ?
C12 C13 . 1.392(6) ?
C12 H12 . 0.95 ?
C13 O2 . 1.285(5) ?
C13 C14 . 1.496(6) ?
C14 C23 . 1.373(6) ?
C14 C15 . 1.432(6) ?
C15 C16 . 1.361(6) ?
C15 H15 . 0.95 ?
C16 C17 . 1.407(6) ?
C16 H16 . 0.95 ?
C17 C18 . 1.421(7) ?
C17 C22 . 1.441(7) ?
C18 C19 . 1.360(6) ?
C18 H18 . 0.95 ?
C19 C20 . 1.416(7) ?
C19 H19 . 0.95 ?
C20 C21 . 1.366(7) ?
C20 H20 . 0.95 ?
C21 C22 . 1.405(6) ?
C21 H21 . 0.95 ?
C22 C23 . 1.417(6) ?
C23 H23 . 0.95 ?
O1 Pd1 . 1.981(3) ?
O2 Pd1 . 1.971(3) ?
